data_4084547
loop_
_publ_author_name
'Hameury, Sophie'
'de Fr\'emont, Pierre'
'Breuil, Pierre-Alain R.'
'Olivier-Bourbigou, H\'el\`ene'
'Braunstein, Pierre'

_publ_section_title
;
 Bis(ether-functionalized NHC) Nickel(II)
 Complexes,TranstoCisIsomerization Triggered by Water Coordination, and
 Catalytic Ethylene Oligomerization
;
_journal_issue 11
_journal_name_full Organometallics
_journal_page_first 2183
_journal_paper_doi 10.1021/om5008506
_journal_volume 34
_journal_year 2015
_chemical_formula_moiety 'C20 H36 Cl2 N4 Ni O2'
_chemical_formula_sum 'C20 H36 Cl2 N4 Ni O2'
_chemical_formula_weight 494.14
_chemical_name_common '[NiCl2{ImnBu(EtOMe)}2]'
_space_group_IT_number 14
_symmetry_cell_setting monoclinic
_symmetry_Int_Tables_number 14
_symmetry_space_group_name_Hall '-P 2ybc'
_symmetry_space_group_name_H-M 'P 1 21/c 1'
_atom_sites_solution_hydrogens geom
_atom_sites_solution_primary direct
_atom_sites_solution_secondary difmap
_audit_creation_method SHELXL-97
_cell_angle_alpha 90.00
_cell_angle_beta 112.957(3)
_cell_angle_gamma 90.00
_cell_formula_units_Z 4
_cell_length_a 12.7661(6)
_cell_length_b 16.2992(9)
_cell_length_c 12.9505(4)
_cell_measurement_reflns_used 19767
_cell_measurement_temperature 173(2)
_cell_measurement_theta_max 27.485
_cell_measurement_theta_min 0.998
_cell_volume 2481.3(2)
_computing_cell_refinement 'HKL Scalepack (Otwinowski & Minor 1997)'
_computing_data_collection 'Collect (Bruker AXS BV, 1997-2004)'
_computing_data_reduction 'HKL Denzo and Scalepack (Otwinowski & Minor 1997)'
_computing_molecular_graphics 'Ortep-3 for Windows (Farrugia, 1997)'
_computing_publication_material 'WinGX publication routines (Farrugia, 1999)'
_computing_structure_refinement 'SHELXL-97 (Sheldrick, 2008)'
_computing_structure_solution 'Sir 97'
_diffrn_ambient_temperature 173(2)
_diffrn_detector_area_resol_mean 9
_diffrn_measured_fraction_theta_full 0.998
_diffrn_measured_fraction_theta_max 0.998
_diffrn_measurement_device_type KappaCCD
_diffrn_measurement_method 'CCD rotation images, thick slices'
_diffrn_radiation_monochromator graphite
_diffrn_radiation_probe x-ray
_diffrn_radiation_type MoK\a
_diffrn_radiation_wavelength 0.71073
_diffrn_reflns_av_R_equivalents 0.0646
_diffrn_reflns_av_unetI/netI 0.0530
_diffrn_reflns_limit_h_max 13
_diffrn_reflns_limit_h_min -15
_diffrn_reflns_limit_k_max 20
_diffrn_reflns_limit_k_min -20
_diffrn_reflns_limit_l_max 15
_diffrn_reflns_limit_l_min -15
_diffrn_reflns_number 22737
_diffrn_reflns_theta_full 25.99
_diffrn_reflns_theta_max 25.99
_diffrn_reflns_theta_min 2.50
_diffrn_source 'fine-focus sealed tube'
_exptl_absorpt_coefficient_mu 1.019
_exptl_absorpt_correction_T_max 0.7784
_exptl_absorpt_correction_T_min 0.6772
_exptl_absorpt_correction_type multi-scan
_exptl_absorpt_process_details
;
[c.f. r.h. blessing, acta cryst. (1995), a51, 33-38]
;
_exptl_crystal_colour orange
_exptl_crystal_density_diffrn 1.323
_exptl_crystal_density_method 'not measured'
_exptl_crystal_description Prism
_exptl_crystal_F_000 1048
_exptl_crystal_recrystallization_method 'THF - Pentane'
_exptl_crystal_size_max 0.30
_exptl_crystal_size_mid 0.24
_exptl_crystal_size_min 0.18
_refine_diff_density_max 0.300
_refine_diff_density_min -0.435
_refine_diff_density_rms 0.060
_refine_ls_extinction_method none
_refine_ls_goodness_of_fit_ref 1.028
_refine_ls_hydrogen_treatment constr
_refine_ls_matrix_type full
_refine_ls_number_parameters 313
_refine_ls_number_reflns 4866
_refine_ls_number_restraints 338
_refine_ls_restrained_S_all 1.019
_refine_ls_R_factor_all 0.0825
_refine_ls_R_factor_gt 0.0471
_refine_ls_shift/su_max 0.000
_refine_ls_shift/su_mean 0.000
_refine_ls_structure_factor_coef Fsqd
_refine_ls_weighting_details 'calc w=1/[\s^2^(Fo^2^)+(0.0455P)^2^+1.0650P] where P=(Fo^2^+2Fc^2^)/3'
_refine_ls_weighting_scheme calc
_refine_ls_wR_factor_gt 0.0981
_refine_ls_wR_factor_ref 0.1074
_reflns_number_gt 3374
_reflns_number_total 4866
_reflns_threshold_expression >2sigma(I)
_cod_data_source_file om5008506_si_002.cif
_cod_data_source_block compound_7
_cod_depositor_comments 'Adding full bibliography for 4084545--4084559.cif.'
_cod_original_sg_symbol_H-M 'P 21/c'
_cod_database_code 4084547

loop_
_symmetry_equiv_pos_as_xyz
'x, y, z'
'-x, y+1/2, -z+1/2'
'-x, -y, -z'
'x, -y-1/2, z-1/2'

loop_
_atom_site_label
_atom_site_type_symbol
_atom_site_fract_x
_atom_site_fract_y
_atom_site_fract_z
_atom_site_U_iso_or_equiv
_atom_site_adp_type
_atom_site_occupancy
_atom_site_symmetry_multiplicity
_atom_site_calc_flag
_atom_site_refinement_flags
_atom_site_disorder_assembly
_atom_site_disorder_group
C1 C 0.3292(3) 0.11758(17) 0.3827(2) 0.0351(7) Uani 1 1 d U B .
C2 C 0.3734(3) 0.1287(2) 0.5688(3) 0.0511(9) Uani 1 1 d U B .
H2 H 0.3654 0.1357 0.6366 0.061 Uiso 1 1 calc R . .
C3 C 0.4703(3) 0.11703(19) 0.5549(3) 0.0518(8) Uani 1 1 d U B .
H3 H 0.5429 0.1141 0.6111 0.062 Uiso 1 1 calc R . .
C4 C 0.5236(3) 0.09953(19) 0.3877(3) 0.0492(8) Uani 1 1 d U B .
H4A H 0.4946 0.0590 0.3285 0.059 Uiso 1 1 calc R . .
H4B H 0.5945 0.0789 0.4431 0.059 Uiso 1 1 calc R . .
C5 C 0.5464(3) 0.1790(2) 0.3389(3) 0.0621(9) Uani 1 1 d DU . .
H5A H 0.5894 0.1667 0.2935 0.074 Uiso 1 1 calc R A 1
H5B H 0.4744 0.2027 0.2901 0.074 Uiso 1 1 calc R A 1
O1A O 0.6061(15) 0.2365(10) 0.4201(14) 0.069(3) Uani 0.49(2) 1 d PDU B 1
C6B C 0.588(2) 0.2424(13) 0.425(2) 0.060(3) Uani 0.51(3) 1 d PDU B 2
H6B1 H 0.6561 0.2234 0.4851 0.072 Uiso 0.51(3) 1 calc PR B 2
H6B2 H 0.5306 0.2531 0.4551 0.072 Uiso 0.51(3) 1 calc PR B 2
C7 C 0.6123(4) 0.3188(2) 0.3773(3) 0.0771(12) Uani 1 1 d DU . .
H7A H 0.6526 0.3547 0.4388 0.116 Uiso 1 1 calc R B 1
H7B H 0.5368 0.3395 0.3375 0.116 Uiso 1 1 calc R B 1
H7C H 0.6516 0.3162 0.3274 0.116 Uiso 1 1 calc R B 1
C8 C 0.1656(3) 0.1335(2) 0.4401(3) 0.0490(8) Uani 1 1 d U B .
H8A H 0.1298 0.1719 0.3792 0.059 Uiso 1 1 calc R . .
H8B H 0.1560 0.1545 0.5060 0.059 Uiso 1 1 calc R . .
C9 C 0.1072(3) 0.0513(2) 0.4091(3) 0.0581(9) Uani 1 1 d DU . .
H9A H 0.0261 0.0584 0.3881 0.070 Uiso 1 1 calc R B 1
H9B H 0.1190 0.0293 0.3449 0.070 Uiso 1 1 calc R B 1
C10 C 0.1099(4) -0.0915(2) 0.4625(4) 0.0914(14) Uani 1 1 d DU . .
H10A H 0.1366 -0.1297 0.5237 0.137 Uiso 1 1 calc R B 1
H10B H 0.1379 -0.1074 0.4065 0.137 Uiso 1 1 calc R B 1
H10C H 0.0282 -0.0915 0.4303 0.137 Uiso 1 1 calc R B 1
C11 C 0.1532(2) 0.11610(16) 0.0661(2) 0.0319(6) Uani 1 1 d U B .
C12 C 0.0025(3) 0.11893(18) -0.0991(2) 0.0419(7) Uani 1 1 d U . .
H12 H -0.0721 0.1160 -0.1513 0.050 Uiso 1 1 calc R . .
C13 C 0.0948(3) 0.13558(18) -0.1202(2) 0.0430(8) Uani 1 1 d U . .
H13 H 0.0966 0.1465 -0.1900 0.052 Uiso 1 1 calc R . .
C14 C 0.3053(3) 0.1466(2) -0.0033(2) 0.0432(7) Uani 1 1 d U . .
H14A H 0.3409 0.1824 0.0607 0.052 Uiso 1 1 calc R C 1
H14B H 0.3061 0.1749 -0.0689 0.052 Uiso 1 1 calc R C 1
C15 C 0.3750(7) 0.0706(5) 0.0140(7) 0.0530(18) Uani 0.553(7) 1 d PU D 1
H15A H 0.4507 0.0860 0.0204 0.064 Uiso 0.553(7) 1 calc PR D 1
H15B H 0.3824 0.0462 0.0849 0.064 Uiso 0.553(7) 1 calc PR D 1
C15B C 0.3491(8) 0.0662(7) -0.0444(7) 0.0450(19) Uani 0.447(7) 1 d PU D 2
H15C H 0.4294 0.0730 -0.0285 0.054 Uiso 0.447(7) 1 calc PR D 2
H15D H 0.3417 0.0200 -0.0005 0.054 Uiso 0.447(7) 1 calc PR D 2
C16B C 0.2940(9) 0.0474(7) -0.1557(9) 0.043(2) Uani 0.447(7) 1 d PU D 2
H16A H 0.2869 0.0965 -0.2002 0.052 Uiso 0.447(7) 1 calc PR D 2
H16B H 0.2180 0.0279 -0.1692 0.052 Uiso 0.447(7) 1 calc PR D 2
C18 C -0.0363(3) 0.09171(18) 0.0745(2) 0.0403(7) Uani 1 1 d U . .
H18A H 0.0037 0.0589 0.1408 0.048 Uiso 1 1 calc R . .
H18B H -0.1017 0.0605 0.0260 0.048 Uiso 1 1 calc R . .
C19 C -0.0769(3) 0.16978(19) 0.1089(3) 0.0478(8) Uani 1 1 d U . .
H19A H -0.0124 0.2020 0.1569 0.057 Uiso 1 1 calc R . .
H19B H -0.1199 0.2022 0.0432 0.057 Uiso 1 1 calc R . .
C20 C -0.1877(4) 0.2195(3) 0.2151(4) 0.1039(17) Uani 1 1 d U . .
H20A H -0.1228 0.2465 0.2696 0.156 Uiso 1 1 calc R . .
H20B H -0.2380 0.2022 0.2500 0.156 Uiso 1 1 calc R . .
H20C H -0.2270 0.2568 0.1551 0.156 Uiso 1 1 calc R . .
C6A C 0.152(3) -0.0078(15) 0.504(2) 0.059(3) Uani 0.49(3) 1 d PDU B 1
H6A1 H 0.2344 -0.0071 0.5354 0.071 Uiso 0.49(3) 1 calc PR B 1
H6A2 H 0.1262 0.0078 0.5628 0.071 Uiso 0.49(3) 1 calc PR B 1
O1B O 0.1532(19) -0.0093(10) 0.4965(14) 0.066(3) Uani 0.51(2) 1 d PDU B 2
C16 C 0.3335(5) 0.0110(4) -0.0691(5) 0.0364(15) Uani 0.553(7) 1 d PU D 1
H16C H 0.2552 -0.0011 -0.0811 0.044 Uiso 0.553(7) 1 calc PR D 1
H16D H 0.3773 -0.0389 -0.0435 0.044 Uiso 0.553(7) 1 calc PR D 1
O2 O -0.1499(2) 0.14735(19) 0.1701(3) 0.0874(9) Uani 1 1 d U . .
N4 N 0.1874(2) 0.13342(14) -0.01818(18) 0.0370(6) Uani 1 1 d U B .
N5 N 0.0394(2) 0.10692(14) 0.01566(19) 0.0347(6) Uani 1 1 d U . .
N7 N 0.2870(2) 0.12841(15) 0.46317(19) 0.0394(6) Uani 1 1 d U . .
N8 N 0.4422(2) 0.11011(14) 0.4400(2) 0.0389(6) Uani 1 1 d U . .
Ni1 Ni 0.24421(3) 0.11494(2) 0.22391(3) 0.03229(13) Uani 1 1 d U . .
Cl1 Cl 0.26836(7) -0.01769(5) 0.22237(6) 0.0467(2) Uani 1 1 d U B .
Cl2 Cl 0.22830(7) 0.24866(4) 0.22190(6) 0.0422(2) Uani 1 1 d U B .
C17B C 0.3574(8) -0.0180(6) -0.1923(7) 0.055(3) Uani 0.447(7) 1 d PU D 2
H17A H 0.4326 0.0012 -0.1793 0.082 Uiso 0.447(7) 1 calc PR D 2
H17B H 0.3172 -0.0293 -0.2707 0.082 Uiso 0.447(7) 1 calc PR D 2
H17C H 0.3625 -0.0673 -0.1500 0.082 Uiso 0.447(7) 1 calc PR D 2
C17 C 0.3381(8) 0.0350(6) -0.1708(7) 0.062(2) Uani 0.553(7) 1 d PU D 1
H17D H 0.2945 0.0842 -0.1970 0.092 Uiso 0.553(7) 1 calc PR D 1
H17E H 0.3074 -0.0078 -0.2252 0.092 Uiso 0.553(7) 1 calc PR D 1
H17F H 0.4158 0.0450 -0.1601 0.092 Uiso 0.553(7) 1 calc PR D 1

loop_
_atom_site_aniso_label
_atom_site_aniso_U_11
_atom_site_aniso_U_22
_atom_site_aniso_U_33
_atom_site_aniso_U_23
_atom_site_aniso_U_13
_atom_site_aniso_U_12
C1 0.0397(18) 0.0293(15) 0.0372(15) 0.0002(12) 0.0162(13) 0.0015(13)
C2 0.066(2) 0.055(2) 0.0294(16) 0.0029(15) 0.0151(15) 0.0041(18)
C3 0.054(2) 0.050(2) 0.0362(17) 0.0013(15) 0.0020(15) 0.0018(17)
C4 0.0384(19) 0.047(2) 0.061(2) -0.0059(16) 0.0180(16) -0.0011(15)
C5 0.055(2) 0.064(2) 0.074(2) -0.0034(18) 0.0332(19) -0.0059(18)
O1A 0.058(6) 0.063(4) 0.069(4) 0.009(3) 0.007(4) -0.022(4)
C6B 0.059(7) 0.055(4) 0.074(5) -0.003(4) 0.034(5) -0.012(5)
C7 0.082(3) 0.057(2) 0.092(3) 0.005(2) 0.034(2) -0.010(2)
C8 0.053(2) 0.058(2) 0.0450(18) 0.0072(16) 0.0282(16) 0.0099(17)
C9 0.049(2) 0.076(2) 0.056(2) 0.0067(17) 0.0277(17) -0.0032(18)
C10 0.121(4) 0.055(2) 0.118(4) -0.002(2) 0.068(3) -0.008(2)
C11 0.0385(17) 0.0234(14) 0.0335(15) -0.0032(12) 0.0139(12) 0.0028(12)
C12 0.0456(19) 0.0386(18) 0.0326(15) 0.0021(13) 0.0055(14) 0.0000(15)
C13 0.053(2) 0.0418(19) 0.0306(16) 0.0008(13) 0.0128(14) -0.0060(15)
C14 0.0466(19) 0.0467(18) 0.0386(17) -0.0023(14) 0.0190(14) -0.0049(15)
C15 0.047(4) 0.058(4) 0.059(4) 0.000(4) 0.026(4) 0.002(3)
C15B 0.044(4) 0.059(4) 0.038(4) 0.008(4) 0.022(4) 0.011(4)
C16B 0.044(5) 0.043(4) 0.053(4) -0.012(4) 0.030(4) 0.005(4)
C18 0.0404(18) 0.0386(17) 0.0414(17) 0.0019(13) 0.0153(14) 0.0006(14)
C19 0.047(2) 0.0414(19) 0.062(2) -0.0091(15) 0.0284(17) -0.0051(15)
C20 0.117(4) 0.090(3) 0.148(4) -0.054(3) 0.099(4) -0.033(3)
C6A 0.069(6) 0.057(5) 0.064(6) 0.005(4) 0.039(5) -0.005(5)
O1B 0.069(5) 0.054(4) 0.072(5) 0.004(3) 0.024(4) -0.007(4)
C16 0.044(3) 0.018(3) 0.057(4) 0.009(2) 0.031(3) 0.009(2)
O2 0.090(2) 0.087(2) 0.107(2) -0.0131(17) 0.0617(19) -0.0061(17)
N4 0.0435(15) 0.0362(15) 0.0308(13) -0.0006(11) 0.0140(11) -0.0007(11)
N5 0.0376(15) 0.0313(13) 0.0337(13) -0.0008(10) 0.0122(11) 0.0007(11)
N7 0.0452(15) 0.0409(15) 0.0324(13) 0.0019(11) 0.0156(11) 0.0029(12)
N8 0.0366(15) 0.0383(15) 0.0377(14) 0.0005(11) 0.0100(11) 0.0008(11)
Ni1 0.0374(2) 0.0297(2) 0.0299(2) -0.00085(16) 0.01325(16) 0.00130(16)
Cl1 0.0503(5) 0.0305(4) 0.0495(5) -0.0025(3) 0.0089(4) 0.0027(3)
Cl2 0.0609(5) 0.0301(4) 0.0374(4) -0.0023(3) 0.0209(4) 0.0024(4)
C17B 0.076(6) 0.050(5) 0.049(4) -0.002(4) 0.036(4) 0.020(5)
C17 0.072(6) 0.061(6) 0.051(4) 0.009(4) 0.023(4) 0.004(5)

loop_
_atom_type_symbol
_atom_type_description
_atom_type_scat_dispersion_real
_atom_type_scat_dispersion_imag
_atom_type_scat_source
Ni Ni 0.3393 1.1124 'International Tables Vol C Tables 4.2.6.8 and 6.1.1.4'
C C 0.0033 0.0016 'International Tables Vol C Tables 4.2.6.8 and 6.1.1.4'
N N 0.0061 0.0033 'International Tables Vol C Tables 4.2.6.8 and 6.1.1.4'
O O 0.0106 0.0060 'International Tables Vol C Tables 4.2.6.8 and 6.1.1.4'
Cl Cl 0.1484 0.1585 'International Tables Vol C Tables 4.2.6.8 and 6.1.1.4'
H H 0.0000 0.0000 'International Tables Vol C Tables 4.2.6.8 and 6.1.1.4'

loop_
_geom_angle_atom_site_label_1
_geom_angle_atom_site_label_2
_geom_angle_atom_site_label_3
_geom_angle
N8 C1 N7 104.5(2)
N8 C1 Ni1 128.8(2)
N7 C1 Ni1 126.8(2)
C3 C2 N7 106.9(3)
C3 C2 H2 126.6
N7 C2 H2 126.6
C2 C3 N8 106.9(3)
C2 C3 H3 126.6
N8 C3 H3 126.6
N8 C4 C5 112.4(3)
N8 C4 H4A 109.1
C5 C4 H4A 109.1
N8 C4 H4B 109.1
C5 C4 H4B 109.1
H4A C4 H4B 107.9
O1A C5 C6B 11.0(17)
O1A C5 C4 113.4(7)
C6B C5 C4 111.1(10)
O1A C5 H5A 108.9
C6B C5 H5A 119.1
C4 C5 H5A 108.9
O1A C5 H5B 108.9
C6B C5 H5B 100.5
C4 C5 H5B 108.9
H5A C5 H5B 107.7
C5 O1A C7 115.2(11)
C5 C6B C7 110.8(17)
C5 C6B H6B1 109.5
C7 C6B H6B1 109.5
C5 C6B H6B2 109.5
C7 C6B H6B2 109.5
H6B1 C6B H6B2 108.1
O1A C7 C6B 10.9(16)
O1A C7 H7A 109.5
C6B C7 H7A 107.6
O1A C7 H7B 109.5
C6B C7 H7B 100.7
H7A C7 H7B 109.5
O1A C7 H7C 109.5
C6B C7 H7C 119.6
H7A C7 H7C 109.5
H7B C7 H7C 109.5
N7 C8 C9 112.2(3)
N7 C8 H8A 109.2
C9 C8 H8A 109.2
N7 C8 H8B 109.2
C9 C8 H8B 109.2
H8A C8 H8B 107.9
O1B C9 C6A 4(2)
O1B C9 C8 113.1(8)
C6A C9 C8 111.4(11)
O1B C9 H9A 111.4
C6A C9 H9A 109.4
C8 C9 H9A 109.4
O1B C9 H9B 105.5
C6A C9 H9B 109.4
C8 C9 H9B 109.4
H9A C9 H9B 108.0
O1B C10 C6A 4.1(19)
O1B C10 H10A 112.2
C6A C10 H10A 109.5
O1B C10 H10B 105.5
C6A C10 H10B 109.5
H10A C10 H10B 109.5
O1B C10 H10C 110.6
C6A C10 H10C 109.5
H10A C10 H10C 109.5
H10B C10 H10C 109.5
N5 C11 N4 104.9(2)
N5 C11 Ni1 127.2(2)
N4 C11 Ni1 127.6(2)
C13 C12 N5 106.9(3)
C13 C12 H12 126.6
N5 C12 H12 126.6
C12 C13 N4 106.9(3)
C12 C13 H13 126.5
N4 C13 H13 126.5
N4 C14 C15 115.0(4)
N4 C14 C15B 108.3(4)
C15 C14 C15B 26.0(3)
N4 C14 H14A 108.5
C15 C14 H14A 108.5
C15B C14 H14A 132.1
N4 C14 H14B 108.5
C15 C14 H14B 108.5
C15B C14 H14B 88.5
H14A C14 H14B 107.5
C16 C15 C14 116.0(6)
C16 C15 H15A 108.3
C14 C15 H15A 108.3
C16 C15 H15B 108.3
C14 C15 H15B 108.3
H15A C15 H15B 107.4
C16B C15B C14 115.6(8)
C16B C15B H15C 108.4
C14 C15B H15C 108.4
C16B C15B H15D 108.4
C14 C15B H15D 108.4
H15C C15B H15D 107.4
C15B C16B C17B 111.6(9)
C15B C16B H16A 109.3
C17B C16B H16A 109.3
C15B C16B H16B 109.3
C17B C16B H16B 109.3
H16A C16B H16B 108.0
N5 C18 C19 112.6(2)
N5 C18 H18A 109.1
C19 C18 H18A 109.1
N5 C18 H18B 109.1
C19 C18 H18B 109.1
H18A C18 H18B 107.8
O2 C19 C18 108.0(3)
O2 C19 H19A 110.1
C18 C19 H19A 110.1
O2 C19 H19B 110.1
C18 C19 H19B 110.1
H19A C19 H19B 108.4
O2 C20 H20A 109.5
O2 C20 H20B 109.5
H20A C20 H20B 109.5
O2 C20 H20C 109.5
H20A C20 H20C 109.5
H20B C20 H20C 109.5
C10 C6A C9 109.0(18)
C10 C6A H6A1 109.9
C9 C6A H6A1 109.9
C10 C6A H6A2 109.9
C9 C6A H6A2 109.9
H6A1 C6A H6A2 108.3
C9 O1B C10 113.9(12)
C15 C16 C17 113.0(7)
C15 C16 H16C 109.0
C17 C16 H16C 109.0
C15 C16 H16D 109.0
C17 C16 H16D 109.0
H16C C16 H16D 107.8
C20 O2 C19 112.6(3)
C11 N4 C13 110.5(3)
C11 N4 C14 124.4(2)
C13 N4 C14 125.1(2)
C11 N5 C12 110.7(2)
C11 N5 C18 124.8(2)
C12 N5 C18 124.3(2)
C1 N7 C2 110.9(3)
C1 N7 C8 123.8(2)
C2 N7 C8 125.1(3)
C1 N8 C3 110.8(3)
C1 N8 C4 124.1(3)
C3 N8 C4 125.0(3)
C1 Ni1 C11 176.93(12)
C1 Ni1 Cl1 90.52(8)
C11 Ni1 Cl1 91.66(8)
C1 Ni1 Cl2 90.08(8)
C11 Ni1 Cl2 87.86(8)
Cl1 Ni1 Cl2 176.56(3)
C16B C17B H17A 109.5
C16B C17B H17B 109.5
H17A C17B H17B 109.5
C16B C17B H17C 109.5
H17A C17B H17C 109.5
H17B C17B H17C 109.5

loop_
_geom_bond_atom_site_label_1
_geom_bond_atom_site_label_2
_geom_bond_distance
C1 N8 1.346(4)
C1 N7 1.358(4)
C1 Ni1 1.915(3)
C2 C3 1.332(5)
C2 N7 1.382(4)
C2 H2 0.9300
C3 N8 1.392(4)
C3 H3 0.9300
C4 N8 1.454(4)
C4 C5 1.518(4)
C4 H4A 0.9700
C4 H4B 0.9700
C5 O1A 1.394(16)
C5 C6B 1.46(2)
C5 H5A 0.9700
C5 H5B 0.9700
O1A C7 1.465(16)
C6B C7 1.48(2)
C6B H6B1 0.9700
C6B H6B2 0.9700
C7 H7A 0.9600
C7 H7B 0.9600
C7 H7C 0.9600
C8 N7 1.462(4)
C8 C9 1.509(5)
C8 H8A 0.9700
C8 H8B 0.9700
C9 O1B 1.444(17)
C9 C6A 1.49(3)
C9 H9A 0.9700
C9 H9B 0.9700
C10 O1B 1.451(17)
C10 C6A 1.49(3)
C10 H10A 0.9600
C10 H10B 0.9600
C10 H10C 0.9600
C11 N5 1.350(4)
C11 N4 1.353(3)
C11 Ni1 1.917(3)
C12 C13 1.337(4)
C12 N5 1.386(3)
C12 H12 0.9300
C13 N4 1.388(4)
C13 H13 0.9300
C14 N4 1.457(4)
C14 C15 1.491(9)
C14 C15B 1.594(11)
C14 H14A 0.9700
C14 H14B 0.9700
C15 C16 1.391(10)
C15 H15A 0.9700
C15 H15B 0.9700
C15B C16B 1.369(13)
C15B H15C 0.9700
C15B H15D 0.9700
C16B C17B 1.522(11)
C16B H16A 0.9700
C16B H16B 0.9700
C18 N5 1.466(4)
C18 C19 1.505(4)
C18 H18A 0.9700
C18 H18B 0.9700
C19 O2 1.485(4)
C19 H19A 0.9700
C19 H19B 0.9700
C20 O2 1.475(5)
C20 H20A 0.9600
C20 H20B 0.9600
C20 H20C 0.9600
C6A H6A1 0.9700
C6A H6A2 0.9700
C16 C17 1.398(10)
C16 H16C 0.9700
C16 H16D 0.9700
Ni1 Cl1 2.1849(8)
Ni1 Cl2 2.1882(8)
C17B H17A 0.9600
C17B H17B 0.9600
C17B H17C 0.9600
C17 H17D 0.9600
C17 H17E 0.9600
C17 H17F 0.9600
